data_5910047
loop_
_publ_author_name
N.Kuhn
M.Gohner
M.Steimann

_journal_coden_Cambridge 29
_journal_name_full 'Z.Anorg.Allg.Chem. '
_journal_page_first 1108
_journal_paper_doi 10.1002/1521-3749(200206)628:5<1108::AID-ZAAC1108>3.0.CO;2-C
_journal_volume 628
_journal_year 2002
_chemical_formula_moiety
;
C20 H24 N2 O1 P1 1+,B1 F4 1-,B1 F3,H2 O1
;
_chemical_formula_sum 'C20 H26 B2 F7 N2 O2 P'
_chemical_name_systematic
;
1,3,4,5-Tetramethyl-2-diphenyl(oxo)phosphinomethyl-imidazolium tetrafluorobora
te trifluoroboron monohydrate
;
_space_group_IT_number 2
_symmetry_cell_setting triclinic
_symmetry_Int_Tables_number 2
_symmetry_space_group_name_Hall '-P 1'
_symmetry_space_group_name_H-M 'P -1'
_audit_creation_date 2002-10-17
_audit_creation_method CSD-ConQuest-V1
_cell_angle_alpha 95.69(3)
_cell_angle_beta 100.49(6)
_cell_angle_gamma 113.72(3)
_cell_formula_units_Z 2
_cell_length_a 8.870(8)
_cell_length_b 9.399(2)
_cell_length_c 15.937(8)
_cell_volume 1173.9(13)
_diffrn_ambient_temperature 293
_exptl_crystal_colour colorless
_exptl_crystal_density_diffrn 1.449
_exptl_crystal_preparation 'dichloromethane/diethyl ether'
_refine_ls_R_factor_gt 0.0622
_refine_ls_wR_factor_gt 0.0622
_cod_original_cell_volume 1173.948
_cod_original_formula_sum 'C20 H26 B2 F7 N2 O2 P1'
_cod_database_code 5910047

loop_
_symmetry_equiv_pos_site_id
_symmetry_equiv_pos_as_xyz
1 x,y,z
2 -x,-y,-z

loop_
_atom_site_label
_atom_site_type_symbol
_atom_site_fract_x
_atom_site_fract_y
_atom_site_fract_z
B1 B 0.5635(3) 0.7582(3) 0.3678(2)
F1 F 0.5444(3) 0.6266(3) 0.40439(15)
F2 F 0.6940(3) 0.7936(3) 0.32910(17)
F3 F 0.5923(3) 0.8848(3) 0.4296(2)
F4 F 0.4123(3) 0.7196(3) 0.3072(2)
B2 B 0.0904(3) 0.7990(3) 0.1864(2)
F5 F 0.0958(6) 0.6784(5) 0.1341(2)
F6 F -0.0321(3) 0.7321(4) 0.2265(2)
F7 F 0.0667(3) 0.9073(3) 0.1420(2)
O1 O 0.2532(3) 0.8824(3) 0.2572(3)
P1 P 0.54328(6) 0.27452(5) 0.23230(3)
N1 N 0.8154(2) 0.3172(2) 0.43120(12)
N2 N 0.9711(2) 0.3579(2) 0.34019(13)
O2 O 0.4351(2) 0.17014(19) 0.28346(11)
C1 C 0.7299(3) 0.4360(2) 0.30664(15)
C2 C 0.8380(2) 0.3740(2) 0.35886(14)
C3 C 1.0337(3) 0.2877(3) 0.40198(16)
C4 C 0.9368(3) 0.2632(3) 0.45947(16)
C5 C 1.0398(3) 0.4004(3) 0.26534(18)
H1 H 1.02000 0.30610 0.22680
H2 H 1.15960 0.46630 0.28450
H3 H 0.98500 0.45690 0.23530
C6 C 1.1785(4) 0.2502(4) 0.3961(3)
H4 H 1.20460 0.20480 0.44500
H5 H 1.27570 0.34540 0.39630
H6 H 1.14940 0.17600 0.34330
C7 C 0.9432(4) 0.1916(4) 0.5384(2)
H7 H 1.04130 0.17010 0.54920
H8 H 0.84260 0.09460 0.52960
H9 H 0.94970 0.26380 0.58750
C8 C 0.6819(3) 0.3080(4) 0.47449(18)
H10 H 0.62540 0.36820 0.45010
H11 H 0.73060 0.35030 0.53550
H12 H 0.60140 0.19950 0.46650
C9 C 0.6226(2) 0.1691(2) 0.16765(14)
C10 C 0.6488(3) 0.2032(3) 0.08741(16)
C11 C 0.7215(3) 0.1258(4) 0.04174(18)
C12 C 0.7694(3) 0.0166(3) 0.0775(2)
C13 C 0.7435(3) -0.0182(3) 0.1571(2)
C14 C 0.6687(3) 0.0569(2) 0.20273(18)
C15 C 0.4385(2) 0.3631(2) 0.16363(14)
C16 C 0.2702(3) 0.2691(3) 0.1201(2)
C17 C 0.1831(3) 0.3274(4) 0.0624(2)
C18 C 0.2599(4) 0.4794(3) 0.0500(2)
C19 C 0.4258(5) 0.5737(4) 0.0925(3)
C20 C 0.5163(4) 0.5158(3) 0.1493(3)
H13 H 0.785(4) 0.502(4) 0.274(2)
H14 H 0.698(5) 0.496(4) 0.343(3)
H15 H 0.316(7) 0.830(7) 0.271(4)
H16 H 0.322(8) 0.988(8) 0.263(4)
H17 H 0.615(5) 0.278(4) 0.062(3)
H18 H 0.740(5) 0.156(5) -0.012(3)
H19 H 0.813(5) -0.035(5) 0.045(3)
H20 H 0.780(6) -0.095(5) 0.183(3)
H21 H 0.644(5) 0.030(5) 0.258(3)
H22 H 0.220(6) 0.163(6) 0.126(3)
H23 H 0.070(6) 0.263(6) 0.032(3)
H24 H 0.199(6) 0.523(5) 0.010(3)
H25 H 0.474(10) 0.684(9) 0.085(5)
H26 H 0.624(8) 0.585(8) 0.182(4)

loop_
_atom_type_symbol
_atom_type_radius_bond
C 0.68
H 0.23
B 0.62
F 0.64
N 0.68
O 0.49
P 1.05
